data_1510352
loop_
_publ_author_name
'Fujii, K.'
'Ohta, M.'
'Nakagawa, M.'
'Shiraishi, T.'

_publ_section_title
;
 Partial phase diagram for the system Cu0.5 Au0.5-x Nix with x<= 0.15
;
_journal_name_full 'Journal of Alloys Compd.'
_journal_page_first 45
_journal_page_last 50
_journal_paper_doi 10.1016/0925-8388(94)90712-9
_journal_volume 203
_journal_year 1994
_chemical_formula_sum 'Au1.72 Cu2 Ni0.28'
_chemical_name_systematic '(Au43 Cu50 Ni7)0.04'
_space_group_IT_number 123
_symmetry_space_group_name_Hall '-P 4 2'
_symmetry_space_group_name_H-M 'P 4/m m m'
_cell_angle_alpha 90
_cell_angle_beta 90
_cell_angle_gamma 90
_cell_formula_units_Z 1
_cell_length_a 3.92
_cell_length_b 3.92
_cell_length_c 3.71
_cell_volume 57.009
_citation_journal_id_ASTM JALCEU
_cod_data_source_file gold_426.cif
_cod_data_source_block Au1.72Cu2Ni0.28
_cod_original_cell_volume 57.00935
_cod_database_code 1510352

loop_
_symmetry_equiv_pos_as_xyz
x,y,z
-y,x,z
-x,-y,z
y,-x,z
x,-y,-z
y,x,-z
-x,y,-z
-y,-x,-z
-x,-y,-z
y,-x,-z
x,y,-z
-y,x,-z
-x,y,z
-y,-x,z
x,-y,z
y,x,z

loop_
_atom_site_label
_atom_site_type_symbol
_atom_site_fract_x
_atom_site_fract_y
_atom_site_fract_z
_atom_site_occupancy
_atom_site_U_iso_or_equiv
Ni1 Ni 0 0 0 0.123 0.0
Au2 Au 0.5 0.5 0 0.877 0.0
Ni2 Ni 0.5 0.5 0 0.123 0.0
Cu1 Cu 0 0.5 0.5 1 0.0
Au1 Au 0 0 0 0.877 0.0
